data_2241379
loop_
_publ_author_name
'Gomes, Ligia R.'
'Low, John Nicolson'
'Fernandes, Carlos'
'Gaspar, Alexandra'
'Borges, Fernanda'

_publ_section_title
;
 Crystal structures of ethyl
 6-(4-methylphenyl)-4-oxo-4<i>H</i>-chromene-2-carboxylate and ethyl
 6-(4-fluorophenyl)-4-oxo-4<i>H</i>-chromene-2-carboxylate
;
_journal_issue 1
_journal_name_full 'Acta Crystallographica Section E'
_journal_page_first 8
_journal_page_last 13
_journal_paper_doi 10.1107/S2056989015022781
_journal_volume 72
_journal_year 2016
_chemical_formula_iupac 'C19 H16 O4'
_chemical_formula_moiety 'C19 H16 O4'
_chemical_formula_sum 'C19 H16 O4'
_chemical_formula_weight 308.32
_chemical_name_systematic
;
Ethyl 6-(4-methylphenyl)-4-oxo-4<i>H</i>-chromene-2-carboxylate
;
_space_group_crystal_system monoclinic
_space_group_IT_number 14
_space_group_name_Hall '-P 2ybc'
_space_group_name_H-M_alt 'P 1 21/c 1'
_symmetry_space_group_name_Hall '-P 2ybc'
_symmetry_space_group_name_H-M 'P 1 21/c 1'
_atom_sites_solution_hydrogens geom
_audit_creation_method SHELXL-2014/6
_cell_angle_alpha 90
_cell_angle_beta 111.632(7)
_cell_angle_gamma 90
_cell_formula_units_Z 8
_cell_length_a 14.7129(11)
_cell_length_b 18.9613(13)
_cell_length_c 11.3031(6)
_cell_measurement_reflns_used 18061
_cell_measurement_temperature 100(2)
_cell_measurement_theta_max 27.5
_cell_measurement_theta_min 3.0
_cell_volume 2931.2(4)
_computing_cell_refinement
;
<i>CrystalClear-SM Expert</i> (Rigaku, 2012)
;
_computing_data_collection
;
<i>CrystalClear-SM Expert</i> (Rigaku, 2012)
;
_computing_data_reduction
;
<i>CrystalClear-SM Expert</i> (Rigaku, 2012)
;
_computing_molecular_graphics
;
Mercury (Macrae <i>et al.</i>,  2006) and
PLATON (Spek, 2009)
;
_computing_publication_material
;
OSCAIL (McArdle <i>et al.</i>,  2004),
SHELXL2014 (Sheldrick, 2015b) and
PLATON (Spek, 2009)
;
_computing_structure_refinement
;
OSCAIL (McArdle <i>et al.</i>,  2004),
<i>ShelXle</i> (H\"ubschle <i>et al.</i>,  2011) and
SHELXL2014 (Sheldrick, 2015b)
;
_computing_structure_solution
;
<i>SHELXT</i> (Sheldrick, 2015a)
;
_diffrn_ambient_temperature 100(2)
_diffrn_detector_area_resol_mean 28.5714
_diffrn_measured_fraction_theta_full 0.998
_diffrn_measured_fraction_theta_max 0.992
_diffrn_measurement_device
;
AFC12 (Right): Kappa 3 circle
;
_diffrn_measurement_device_type
;
Rigaku Saturn724+ (2x2 bin mode)
;
_diffrn_measurement_method 'profile data from \w-scans'
_diffrn_radiation_monochromator Confocal
_diffrn_radiation_type MoK\a
_diffrn_radiation_wavelength 0.71075
_diffrn_reflns_av_R_equivalents 0.0334
_diffrn_reflns_limit_h_max 19
_diffrn_reflns_limit_h_min -17
_diffrn_reflns_limit_k_max 24
_diffrn_reflns_limit_k_min -17
_diffrn_reflns_limit_l_max 14
_diffrn_reflns_limit_l_min -14
_diffrn_reflns_number 22133
_diffrn_reflns_theta_full 25.242
_diffrn_reflns_theta_max 27.482
_diffrn_reflns_theta_min 3.043
_exptl_absorpt_coefficient_mu 0.098
_exptl_absorpt_correction_T_max 0.9951
_exptl_absorpt_correction_T_min 0.9807
_exptl_absorpt_correction_type multi-scan
_exptl_absorpt_process_details
;
(<i>CrystalClear-SM Expert</i>; Rigaku, 20112)
;
_exptl_crystal_colour colourless
_exptl_crystal_density_diffrn 1.397
_exptl_crystal_description prism
_exptl_crystal_F_000 1296
_exptl_crystal_size_max 0.20
_exptl_crystal_size_mid 0.09
_exptl_crystal_size_min 0.05
_refine_diff_density_max 0.329
_refine_diff_density_min -0.234
_refine_ls_extinction_method none
_refine_ls_goodness_of_fit_ref 1.111
_refine_ls_hydrogen_treatment constr
_refine_ls_matrix_type full
_refine_ls_number_parameters 419
_refine_ls_number_reflns 6680
_refine_ls_number_restraints 0
_refine_ls_restrained_S_all 1.111
_refine_ls_R_factor_all 0.0505
_refine_ls_R_factor_gt 0.0384
_refine_ls_shift/su_max 0.001
_refine_ls_shift/su_mean 0.000
_refine_ls_structure_factor_coef Fsqd
_refine_ls_weighting_details 'w=1/[\s^2^(Fo^2^)+(0.0504P)^2^+0.4579P] where P=(Fo^2^+2Fc^2^)/3'
_refine_ls_weighting_scheme calc
_refine_ls_wR_factor_gt 0.0983
_refine_ls_wR_factor_ref 0.1035
_reflns_number_gt 5311
_reflns_number_total 6680
_reflns_threshold_expression 'I > 2\s(I)'
_cod_data_source_file hb7543sup1.cif
_cod_data_source_block 1
_cod_depositor_comments
;Adding full bibliography for 2241379--2241380.cif.

 Adding full bibliography for 2241379--2241380.cif.
;
_cod_database_code 2241379
_cod_database_fobs_code 2241379
_shelx_space_group_comment
;
The symmetry employed for this shelxl refinement is uniquely defined
by the following loop, which should always be used as a source of
symmetry information in preference to the above space-group names.
They are only intended as comments.
;
_shelx_estimated_absorpt_t_min 0.981
_shelx_estimated_absorpt_t_max 0.995
_shelxl_version_number 2014/6

loop_
_space_group_symop_operation_xyz
'x, y, z'
'-x, y+1/2, -z+1/2'
'-x, -y, -z'
'x, -y-1/2, z-1/2'

loop_
_atom_site_type_symbol
_atom_site_label
_atom_site_fract_x
_atom_site_fract_y
_atom_site_fract_z
_atom_site_U_iso_or_equiv
_atom_site_adp_type
_atom_site_calc_flag
_atom_site_occupancy
O O11 0.13984(7) 0.39931(4) 0.51267(8) 0.0167(2) Uani d 1
O O14 0.14523(8) 0.46234(5) 0.86202(8) 0.0239(2) Uani d 1
O O121 0.18698(7) 0.26721(4) 0.47772(8) 0.0186(2) Uani d 1
O O122 0.13729(7) 0.23141(4) 0.63468(8) 0.0162(2) Uani d 1
C C12 0.14765(9) 0.35255(6) 0.60658(11) 0.0153(3) Uani d 1
C C13 0.14901(9) 0.37041(6) 0.72208(11) 0.0161(3) Uani d 1
H H13 0.1540 0.3344 0.7827 0.019 Uiso calc 1
C C14 0.14293(10) 0.44401(6) 0.75658(11) 0.0166(3) Uani d 1
C C14A 0.13289(9) 0.49463(6) 0.65301(11) 0.0150(2) Uani d 1
C C15 0.12422(9) 0.56769(6) 0.66738(11) 0.0156(3) Uani d 1
H H15 0.1247 0.5855 0.7462 0.019 Uiso calc 1
C C16 0.11494(9) 0.61435(6) 0.56912(11) 0.0147(2) Uani d 1
C C17 0.11434(10) 0.58625(6) 0.45309(11) 0.0171(3) Uani d 1
H H17 0.1084 0.6175 0.3849 0.021 Uiso calc 1
C C18 0.12206(10) 0.51512(7) 0.43612(11) 0.0176(3) Uani d 1
H H18 0.1209 0.4972 0.3571 0.021 Uiso calc 1
C C18A 0.13157(9) 0.46978(6) 0.53635(11) 0.0150(3) Uani d 1
C C121 0.15961(9) 0.27911(6) 0.56400(11) 0.0152(3) Uani d 1
C C122 0.16128(10) 0.15886(6) 0.61422(11) 0.0173(3) Uani d 1
H H12A 0.2328 0.1535 0.6384 0.021 Uiso calc 1
H H12B 0.1288 0.1457 0.5235 0.021 Uiso calc 1
C C123 0.12554(11) 0.11295(6) 0.69613(12) 0.0222(3) Uani d 1
H H12C 0.1445 0.0639 0.6900 0.033 Uiso calc 1
H H12D 0.0542 0.1162 0.6671 0.033 Uiso calc 1
H H12E 0.1546 0.1287 0.7848 0.033 Uiso calc 1
C C161 0.10558(9) 0.69191(6) 0.58084(11) 0.0141(2) Uani d 1
C C162 0.14423(9) 0.73832(6) 0.51543(11) 0.0160(3) Uani d 1
H H162 0.1776 0.7200 0.4645 0.019 Uiso calc 1
C C163 0.13461(9) 0.81085(6) 0.52375(11) 0.0168(3) Uani d 1
H H163 0.1612 0.8412 0.4779 0.020 Uiso calc 1
C C164 0.08671(9) 0.83989(6) 0.59792(11) 0.0162(3) Uani d 1
C C165 0.04831(9) 0.79352(6) 0.66303(11) 0.0164(3) Uani d 1
H H165 0.0150 0.8120 0.7140 0.020 Uiso calc 1
C C166 0.05741(9) 0.72085(6) 0.65533(11) 0.0157(3) Uani d 1
H H166 0.0306 0.6906 0.7011 0.019 Uiso calc 1
C C167 0.07977(10) 0.91884(6) 0.60848(12) 0.0208(3) Uani d 1
H H16A 0.0176 0.9310 0.6167 0.031 Uiso calc 1
H H16B 0.0831 0.9412 0.5320 0.031 Uiso calc 1
H H16C 0.1341 0.9356 0.6836 0.031 Uiso calc 1
O O21 0.36690(7) 0.39338(4) 0.38688(8) 0.0173(2) Uani d 1
O O24 0.39990(8) 0.46146(5) 0.74405(8) 0.0256(2) Uani d 1
O O221 0.34285(7) 0.25860(4) 0.32365(8) 0.0197(2) Uani d 1
O O222 0.39836(7) 0.22764(4) 0.53103(8) 0.0170(2) Uani d 1
C C22 0.37715(9) 0.34766(6) 0.48321(11) 0.0151(3) Uani d 1
C C23 0.38783(9) 0.36726(6) 0.60153(11) 0.0166(3) Uani d 1
H H23 0.3942 0.3321 0.6639 0.020 Uiso calc 1
C C24 0.38986(10) 0.44161(6) 0.63652(11) 0.0170(3) Uani d 1
C C24A 0.37849(9) 0.49097(6) 0.53085(11) 0.0152(3) Uani d 1
C C25 0.37738(9) 0.56447(6) 0.54600(11) 0.0155(3) Uani d 1
H H25 0.3850 0.5832 0.6270 0.019 Uiso calc 1
C C26 0.36546(9) 0.61053(6) 0.44566(11) 0.0154(3) Uani d 1
C C27 0.35322(10) 0.58073(6) 0.32652(12) 0.0182(3) Uani d 1
H H27 0.3446 0.6111 0.2564 0.022 Uiso calc 1
C C28 0.35334(10) 0.50898(7) 0.30850(12) 0.0190(3) Uani d 1
H H28 0.3444 0.4901 0.2271 0.023 Uiso calc 1
C C28A 0.36677(9) 0.46452(6) 0.41131(11) 0.0159(3) Uani d 1
C C221 0.37034(9) 0.27309(6) 0.43493(11) 0.0156(3) Uani d 1
C C222 0.38561(10) 0.15314(6) 0.49520(11) 0.0187(3) Uani d 1
H H22A 0.4129 0.1431 0.4289 0.022 Uiso calc 1
H H22B 0.3154 0.1405 0.4615 0.022 Uiso calc 1
C C223 0.43928(11) 0.11188(7) 0.61367(12) 0.0211(3) Uani d 1
H H22C 0.4313 0.0613 0.5947 0.032 Uiso calc 1
H H22D 0.4127 0.1233 0.6791 0.032 Uiso calc 1
H H22E 0.5089 0.1240 0.6446 0.032 Uiso calc 1
C C261 0.36521(9) 0.68856(6) 0.46004(11) 0.0146(3) Uani d 1
C C262 0.31923(9) 0.73240(6) 0.35536(11) 0.0163(3) Uani d 1
H H262 0.2869 0.7120 0.2738 0.020 Uiso calc 1
C C263 0.31995(9) 0.80523(6) 0.36846(11) 0.0167(3) Uani d 1
H H263 0.2885 0.8336 0.2955 0.020 Uiso calc 1
C C264 0.36574(9) 0.83778(6) 0.48628(11) 0.0165(3) Uani d 1
C C265 0.41121(10) 0.79387(6) 0.59067(11) 0.0175(3) Uani d 1
H H265 0.4428 0.8144 0.6723 0.021 Uiso calc 1
C C266 0.41138(9) 0.72107(7) 0.57822(11) 0.0166(3) Uani d 1
H H266 0.4434 0.6928 0.6512 0.020 Uiso calc 1
C C267 0.36524(11) 0.91687(6) 0.49995(12) 0.0211(3) Uani d 1
H H26A 0.3662 0.9391 0.4221 0.032 Uiso calc 1
H H26B 0.4231 0.9316 0.5725 0.032 Uiso calc 1
H H26C 0.3061 0.9313 0.5141 0.032 Uiso calc 1

loop_
_atom_site_aniso_label
_atom_site_aniso_U_11
_atom_site_aniso_U_22
_atom_site_aniso_U_33
_atom_site_aniso_U_12
_atom_site_aniso_U_13
_atom_site_aniso_U_23
O11 0.0239(5) 0.0110(4) 0.0160(4) 0.0018(4) 0.0083(4) 0.0015(3)
O14 0.0381(6) 0.0187(5) 0.0180(4) -0.0004(4) 0.0138(4) -0.0006(4)
O121 0.0209(5) 0.0164(4) 0.0209(4) 0.0001(4) 0.0103(4) -0.0004(3)
O122 0.0215(5) 0.0103(4) 0.0174(4) 0.0006(3) 0.0079(4) 0.0009(3)
C12 0.0135(6) 0.0129(6) 0.0182(6) -0.0002(5) 0.0044(5) 0.0023(4)
C13 0.0154(7) 0.0149(6) 0.0175(6) -0.0010(5) 0.0053(5) 0.0023(5)
C14 0.0173(7) 0.0157(6) 0.0168(6) -0.0006(5) 0.0063(5) -0.0002(5)
C14A 0.0131(6) 0.0145(6) 0.0167(6) 0.0002(5) 0.0047(5) 0.0006(5)
C15 0.0155(6) 0.0157(6) 0.0155(6) -0.0011(5) 0.0058(5) -0.0015(5)
C16 0.0123(6) 0.0138(6) 0.0170(6) -0.0001(5) 0.0042(5) -0.0010(4)
C17 0.0210(7) 0.0138(6) 0.0163(6) 0.0017(5) 0.0065(5) 0.0023(4)
C18 0.0228(7) 0.0158(6) 0.0149(6) 0.0022(5) 0.0076(5) -0.0006(5)
C18A 0.0145(7) 0.0111(6) 0.0190(6) 0.0008(5) 0.0059(5) -0.0011(4)
C121 0.0123(6) 0.0139(6) 0.0175(6) 0.0001(5) 0.0033(5) 0.0005(5)
C122 0.0224(7) 0.0106(6) 0.0186(6) 0.0017(5) 0.0071(5) -0.0009(4)
C123 0.0317(8) 0.0125(6) 0.0231(6) 0.0001(6) 0.0109(6) 0.0015(5)
C161 0.0136(6) 0.0125(6) 0.0140(5) 0.0001(5) 0.0024(5) -0.0006(4)
C162 0.0161(7) 0.0165(6) 0.0159(6) 0.0015(5) 0.0065(5) -0.0012(5)
C163 0.0180(7) 0.0146(6) 0.0172(6) -0.0015(5) 0.0059(5) 0.0008(5)
C164 0.0152(7) 0.0136(6) 0.0155(6) 0.0007(5) 0.0005(5) -0.0020(4)
C165 0.0155(7) 0.0177(6) 0.0151(6) 0.0014(5) 0.0047(5) -0.0032(5)
C166 0.0155(7) 0.0164(6) 0.0140(5) -0.0009(5) 0.0042(5) -0.0003(4)
C167 0.0241(8) 0.0141(6) 0.0237(6) 0.0007(5) 0.0084(6) -0.0017(5)
O21 0.0246(5) 0.0114(4) 0.0164(4) 0.0006(4) 0.0082(4) 0.0010(3)
O24 0.0415(7) 0.0190(5) 0.0152(4) -0.0008(4) 0.0091(4) -0.0007(3)
O221 0.0232(5) 0.0172(5) 0.0163(4) 0.0007(4) 0.0046(4) -0.0006(3)
O222 0.0224(5) 0.0109(4) 0.0163(4) 0.0013(4) 0.0053(4) 0.0008(3)
C22 0.0137(6) 0.0134(6) 0.0167(6) 0.0003(5) 0.0040(5) 0.0025(4)
C23 0.0160(7) 0.0151(6) 0.0166(6) 0.0000(5) 0.0037(5) 0.0028(5)
C24 0.0169(7) 0.0168(6) 0.0154(6) -0.0008(5) 0.0036(5) 0.0012(5)
C24A 0.0130(6) 0.0152(6) 0.0156(6) 0.0000(5) 0.0031(5) 0.0011(4)
C25 0.0155(7) 0.0155(6) 0.0147(5) -0.0011(5) 0.0047(5) -0.0018(4)
C26 0.0126(6) 0.0162(6) 0.0174(6) -0.0004(5) 0.0055(5) -0.0008(5)
C27 0.0226(7) 0.0149(6) 0.0188(6) 0.0012(5) 0.0096(5) 0.0028(5)
C28 0.0257(7) 0.0165(6) 0.0161(6) 0.0003(5) 0.0092(5) -0.0010(5)
C28A 0.0154(7) 0.0130(6) 0.0196(6) 0.0008(5) 0.0068(5) -0.0006(5)
C221 0.0130(6) 0.0151(6) 0.0186(6) 0.0004(5) 0.0055(5) 0.0014(5)
C222 0.0235(7) 0.0114(6) 0.0202(6) -0.0015(5) 0.0070(5) -0.0021(5)
C223 0.0280(8) 0.0142(6) 0.0222(6) 0.0005(5) 0.0107(6) 0.0024(5)
C261 0.0139(6) 0.0138(6) 0.0179(6) 0.0006(5) 0.0082(5) -0.0001(4)
C262 0.0149(7) 0.0181(6) 0.0157(6) -0.0011(5) 0.0056(5) -0.0021(5)
C263 0.0158(7) 0.0170(6) 0.0168(6) 0.0019(5) 0.0056(5) 0.0029(5)
C264 0.0151(7) 0.0158(6) 0.0207(6) -0.0004(5) 0.0090(5) -0.0013(5)
C265 0.0174(7) 0.0175(6) 0.0171(6) -0.0009(5) 0.0057(5) -0.0039(5)
C266 0.0157(7) 0.0179(6) 0.0159(6) 0.0014(5) 0.0054(5) 0.0020(5)
C267 0.0253(8) 0.0148(6) 0.0228(6) 0.0002(5) 0.0085(6) -0.0023(5)

loop_
_atom_type_symbol
_atom_type_description
_atom_type_scat_dispersion_real
_atom_type_scat_dispersion_imag
_atom_type_scat_source
C C 0.0033 0.0016 'International Tables Vol C Tables 4.2.6.8 and 6.1.1.4'
H H 0.0000 0.0000 'International Tables Vol C Tables 4.2.6.8 and 6.1.1.4'
O O 0.0106 0.0060 'International Tables Vol C Tables 4.2.6.8 and 6.1.1.4'

loop_
_geom_angle_atom_site_label_1
_geom_angle_atom_site_label_2
_geom_angle_atom_site_label_3
_geom_angle
C12 O11 C18A 118.08(9)
C121 O122 C122 114.80(9)
C13 C12 O11 124.30(11)
C13 C12 C121 125.68(11)
O11 C12 C121 109.95(10)
C12 C13 C14 121.37(11)
C12 C13 H13 119.3
C14 C13 H13 119.3
O14 C14 C13 123.11(11)
O14 C14 C14A 122.88(11)
C13 C14 C14A 114.01(10)
C18A C14A C15 118.18(11)
C18A C14A C14 119.48(11)
C15 C14A C14 122.34(10)
C16 C15 C14A 121.49(11)
C16 C15 H15 119.3
C14A C15 H15 119.3
C15 C16 C17 117.90(11)
C15 C16 C161 122.99(10)
C17 C16 C161 119.11(10)
C18 C17 C16 121.85(11)
C18 C17 H17 119.1
C16 C17 H17 119.1
C17 C18 C18A 118.90(11)
C17 C18 H18 120.6
C18A C18 H18 120.6
O11 C18A C18 115.60(10)
O11 C18A C14A 122.73(10)
C18 C18A C14A 121.67(11)
O121 C121 O122 126.18(11)
O121 C121 C12 123.04(11)
O122 C121 C12 110.77(10)
O122 C122 C123 106.78(10)
O122 C122 H12A 110.4
C123 C122 H12A 110.4
O122 C122 H12B 110.4
C123 C122 H12B 110.4
H12A C122 H12B 108.6
C122 C123 H12C 109.5
C122 C123 H12D 109.5
H12C C123 H12D 109.5
C122 C123 H12E 109.5
H12C C123 H12E 109.5
H12D C123 H12E 109.5
C166 C161 C162 117.85(11)
C166 C161 C16 121.74(11)
C162 C161 C16 120.40(11)
C163 C162 C161 121.06(11)
C163 C162 H162 119.5
C161 C162 H162 119.5
C162 C163 C164 121.27(11)
C162 C163 H163 119.4
C164 C163 H163 119.4
C163 C164 C165 117.54(11)
C163 C164 C167 120.28(11)
C165 C164 C167 122.16(11)
C166 C165 C164 121.70(11)
C166 C165 H165 119.2
C164 C165 H165 119.2
C165 C166 C161 120.59(11)
C165 C166 H166 119.7
C161 C166 H166 119.7
C164 C167 H16A 109.5
C164 C167 H16B 109.5
H16A C167 H16B 109.5
C164 C167 H16C 109.5
H16A C167 H16C 109.5
H16B C167 H16C 109.5
C22 O21 C28A 118.25(9)
C221 O222 C222 115.53(9)
C23 C22 O21 124.14(11)
C23 C22 C221 126.14(11)
O21 C22 C221 109.67(9)
C22 C23 C24 121.38(11)
C22 C23 H23 119.3
C24 C23 H23 119.3
O24 C24 C23 123.13(11)
O24 C24 C24A 122.83(11)
C23 C24 C24A 114.04(10)
C28A C24A C25 118.24(11)
C28A C24A C24 119.56(11)
C25 C24A C24 122.19(11)
C26 C25 C24A 121.82(11)
C26 C25 H25 119.1
C24A C25 H25 119.1
C25 C26 C27 117.43(11)
C25 C26 C261 122.68(11)
C27 C26 C261 119.89(10)
C28 C27 C26 122.09(11)
C28 C27 H27 119.0
C26 C27 H27 119.0
C27 C28 C28A 118.93(11)
C27 C28 H28 120.5
C28A C28 H28 120.5
O21 C28A C28 115.91(10)
O21 C28A C24A 122.62(10)
C28 C28A C24A 121.47(11)
O221 C221 O222 126.22(11)
O221 C221 C22 123.05(11)
O222 C221 C22 110.73(10)
O222 C222 C223 106.56(10)
O222 C222 H22A 110.4
C223 C222 H22A 110.4
O222 C222 H22B 110.4
C223 C222 H22B 110.4
H22A C222 H22B 108.6
C222 C223 H22C 109.5
C222 C223 H22D 109.5
H22C C223 H22D 109.5
C222 C223 H22E 109.5
H22C C223 H22E 109.5
H22D C223 H22E 109.5
C266 C261 C262 117.31(11)
C266 C261 C26 121.49(11)
C262 C261 C26 121.20(11)
C263 C262 C261 121.22(11)
C263 C262 H262 119.4
C261 C262 H262 119.4
C262 C263 C264 121.58(11)
C262 C263 H263 119.2
C264 C263 H263 119.2
C263 C264 C265 117.07(11)
C263 C264 C267 121.25(11)
C265 C264 C267 121.68(11)
C266 C265 C264 121.70(11)
C266 C265 H265 119.1
C264 C265 H265 119.1
C265 C266 C261 121.12(11)
C265 C266 H266 119.4
C261 C266 H266 119.4
C264 C267 H26A 109.5
C264 C267 H26B 109.5
H26A C267 H26B 109.5
C264 C267 H26C 109.5
H26A C267 H26C 109.5
H26B C267 H26C 109.5

loop_
_geom_bond_atom_site_label_1
_geom_bond_atom_site_label_2
_geom_bond_distance
O11 C12 1.3551(14)
O11 C18A 1.3769(14)
O14 C14 1.2299(14)
O121 C121 1.2057(14)
O122 C121 1.3258(14)
O122 C122 1.4597(14)
C12 C13 1.3418(16)
C12 C121 1.5046(17)
C13 C14 1.4606(17)
C13 H13 0.9500
C14 C14A 1.4785(16)
C14A C18A 1.3936(16)
C14A C15 1.4061(16)
C15 C16 1.3869(16)
C15 H15 0.9500
C16 C17 1.4126(16)
C16 C161 1.4875(16)
C17 C18 1.3729(17)
C17 H17 0.9500
C18 C18A 1.3877(16)
C18 H18 0.9500
C122 C123 1.5001(17)
C122 H12A 0.9900
C122 H12B 0.9900
C123 H12C 0.9800
C123 H12D 0.9800
C123 H12E 0.9800
C161 C166 1.3973(17)
C161 C162 1.3979(17)
C162 C163 1.3893(17)
C162 H162 0.9500
C163 C164 1.3924(17)
C163 H163 0.9500
C164 C165 1.3930(17)
C164 C167 1.5083(16)
C165 C166 1.3901(17)
C165 H165 0.9500
C166 H166 0.9500
C167 H16A 0.9800
C167 H16B 0.9800
C167 H16C 0.9800
O21 C22 1.3561(14)
O21 C28A 1.3770(14)
O24 C24 1.2282(14)
O221 C221 1.2025(14)
O222 C221 1.3274(14)
O222 C222 1.4625(14)
C22 C23 1.3403(16)
C22 C221 1.5056(17)
C23 C24 1.4615(17)
C23 H23 0.9500
C24 C24A 1.4777(16)
C24A C28A 1.3911(16)
C24A C25 1.4049(17)
C25 C26 1.3904(17)
C25 H25 0.9500
C26 C27 1.4095(16)
C26 C261 1.4885(16)
C27 C28 1.3757(17)
C27 H27 0.9500
C28 C28A 1.3895(17)
C28 H28 0.9500
C222 C223 1.4998(17)
C222 H22A 0.9900
C222 H22B 0.9900
C223 H22C 0.9800
C223 H22D 0.9800
C223 H22E 0.9800
C261 C266 1.3989(16)
C261 C262 1.3995(16)
C262 C263 1.3885(17)
C262 H262 0.9500
C263 C264 1.3952(17)
C263 H263 0.9500
C264 C265 1.3968(17)
C264 C267 1.5079(17)
C265 C266 1.3875(17)
C265 H265 0.9500
C266 H266 0.9500
C267 H26A 0.9800
C267 H26B 0.9800
C267 H26C 0.9800

loop_
_geom_hbond_atom_site_label_D
_geom_hbond_atom_site_label_H
_geom_hbond_atom_site_label_A
_geom_hbond_site_symmetry_A
_geom_hbond_distance_DH
_geom_hbond_distance_HA
_geom_hbond_distance_DA
_geom_hbond_angle_DHA
C162 H162 Cg(C261) . 0.95 2.85 3.4914(15) 126
C262 H262 Cg(C161) 4_565 0.95 2.84 3.5408(4) 131

loop_
_geom_torsion_atom_site_label_1
_geom_torsion_atom_site_label_2
_geom_torsion_atom_site_label_3
_geom_torsion_atom_site_label_4
_geom_torsion
C18A O11 C12 C13 -0.81(19)
C18A O11 C12 C121 -177.93(10)
O11 C12 C13 C14 -0.6(2)
C121 C12 C13 C14 176.04(12)
C12 C13 C14 O14 -179.03(13)
C12 C13 C14 C14A 1.46(18)
O14 C14 C14A C18A 179.54(12)
C13 C14 C14A C18A -0.96(17)
O14 C14 C14A C15 -0.7(2)
C13 C14 C14A C15 178.85(12)
C18A C14A C15 C16 -0.24(19)
C14 C14A C15 C16 179.95(12)
C14A C15 C16 C17 0.05(19)
C14A C15 C16 C161 179.98(12)
C15 C16 C17 C18 0.36(19)
C161 C16 C17 C18 -179.57(12)
C16 C17 C18 C18A -0.6(2)
C12 O11 C18A C18 -178.91(11)
C12 O11 C18A C14A 1.31(18)
C17 C18 C18A O11 -179.42(11)
C17 C18 C18A C14A 0.4(2)
C15 C14A C18A O11 179.80(11)
C14 C14A C18A O11 -0.39(19)
C15 C14A C18A C18 0.03(19)
C14 C14A C18A C18 179.84(12)
C122 O122 C121 O121 8.49(18)
C122 O122 C121 C12 -170.74(10)
C13 C12 C121 O121 -156.97(13)
O11 C12 C121 O121 20.10(17)
C13 C12 C121 O122 22.30(18)
O11 C12 C121 O122 -160.63(10)
C121 O122 C122 C123 -176.76(10)
C15 C16 C161 C166 -33.27(18)
C17 C16 C161 C166 146.65(12)
C15 C16 C161 C162 147.55(12)
C17 C16 C161 C162 -32.53(18)
C166 C161 C162 C163 -0.31(18)
C16 C161 C162 C163 178.90(11)
C161 C162 C163 C164 0.36(19)
C162 C163 C164 C165 -0.32(18)
C162 C163 C164 C167 178.21(12)
C163 C164 C165 C166 0.26(18)
C167 C164 C165 C166 -178.24(11)
C164 C165 C166 C161 -0.23(19)
C162 C161 C166 C165 0.25(18)
C16 C161 C166 C165 -178.95(11)
C28A O21 C22 C23 -0.43(19)
C28A O21 C22 C221 177.20(10)
O21 C22 C23 C24 -0.4(2)
C221 C22 C23 C24 -177.63(12)
C22 C23 C24 O24 -179.71(13)
C22 C23 C24 C24A 0.44(18)
O24 C24 C24A C28A -179.56(13)
C23 C24 C24A C28A 0.29(18)
O24 C24 C24A C25 -0.7(2)
C23 C24 C24A C25 179.18(12)
C28A C24A C25 C26 -0.31(19)
C24 C24A C25 C26 -179.21(12)
C24A C25 C26 C27 0.75(19)
C24A C25 C26 C261 -179.29(12)
C25 C26 C27 C28 -0.3(2)
C261 C26 C27 C28 179.72(12)
C26 C27 C28 C28A -0.5(2)
C22 O21 C28A C28 -178.28(11)
C22 O21 C28A C24A 1.20(18)
C27 C28 C28A O21 -179.49(12)
C27 C28 C28A C24A 1.0(2)
C25 C24A C28A O21 179.94(11)
C24 C24A C28A O21 -1.13(19)
C25 C24A C28A C28 -0.60(19)
C24 C24A C28A C28 178.33(12)
C222 O222 C221 O221 -5.78(19)
C222 O222 C221 C22 174.17(10)
C23 C22 C221 O221 165.68(13)
O21 C22 C221 O221 -11.89(17)
C23 C22 C221 O222 -14.27(18)
O21 C22 C221 O222 168.16(10)
C221 O222 C222 C223 168.94(11)
C25 C26 C261 C266 24.15(19)
C27 C26 C261 C266 -155.89(12)
C25 C26 C261 C262 -156.33(12)
C27 C26 C261 C262 23.63(18)
C266 C261 C262 C263 0.30(18)
C26 C261 C262 C263 -179.24(11)
C261 C262 C263 C264 -0.47(19)
C262 C263 C264 C265 0.19(18)
C262 C263 C264 C267 -179.32(12)
C263 C264 C265 C266 0.26(19)
C267 C264 C265 C266 179.76(12)
C264 C265 C266 C261 -0.4(2)
C262 C261 C266 C265 0.14(19)
C26 C261 C266 C265 179.68(12)
